data_7218673
loop_
_publ_author_name
'Zhilyaeva, Elena I.'
'Shilov, Gennadii V.'
'Torunova, Svetlana A.'
'Flakina, Alexandra M.'
'Lyubovskii, Rustem B.'
'Pesotskii, Sergey I.'
'Aldoshin, Sergey M.'
'Lyubovskaya, Rimma N.'

_publ_section_title
;
 Phase transitions in \q-(ET)4MnBr4(C6H6&#x2212;nCln) (n = 1, 2) driven by
 ordering in anion and/or cation layers
;
_journal_issue 43
_journal_name_full CrystEngComm
_journal_page_first 10103
_journal_paper_doi 10.1039/C4CE01440E
_journal_volume 16
_journal_year 2014
_chemical_formula_moiety (C_10H_8S_8)_4(MnBr_4)(C_6H_5Cl)
_chemical_formula_sum 'C46 H37 Br4 Cl Mn S32'
_chemical_formula_weight 2025.71
_chemical_name_common
;
bis(ethylenedithio)tetrathiafulvalenium_tetrabromomanganate
(II)_chlorobenzene_(4/1/1)
;
_space_group_IT_number 15
_symmetry_cell_setting monoclinic
_symmetry_space_group_name_Hall '-I 2ya'
_symmetry_space_group_name_H-M 'I 1 2/a 1'
_atom_sites_solution_hydrogens geom
_atom_sites_solution_primary direct
_atom_sites_solution_secondary difmap
_audit_creation_method SHELXL-97
_cell_angle_alpha 90.00
_cell_angle_beta 90.326(10)
_cell_angle_gamma 90.00
_cell_formula_units_Z 4
_cell_length_a 9.5178(9)
_cell_length_b 74.375(5)
_cell_length_c 9.7697(11)
_cell_measurement_temperature 220(2)
_cell_volume 6915.7(11)
_computing_structure_refinement 'SHELXL-97 (Sheldrick, 1997)'
_computing_structure_solution 'SHELXS-97 (Sheldrick, 1990)'
_diffrn_ambient_temperature 220(2)
_diffrn_measured_fraction_theta_full 0.985
_diffrn_measured_fraction_theta_max 0.985
_diffrn_radiation_monochromator graphite
_diffrn_radiation_source 'fine-focus sealed tube'
_diffrn_radiation_type MoK\a
_diffrn_radiation_wavelength 0.71073
_diffrn_reflns_av_R_equivalents 0.0890
_diffrn_reflns_av_sigmaI/netI 0.0767
_diffrn_reflns_limit_h_max 11
_diffrn_reflns_limit_h_min -11
_diffrn_reflns_limit_k_max 91
_diffrn_reflns_limit_k_min -92
_diffrn_reflns_limit_l_max 12
_diffrn_reflns_limit_l_min -12
_diffrn_reflns_number 23949
_diffrn_reflns_theta_full 26.30
_diffrn_reflns_theta_max 26.30
_diffrn_reflns_theta_min 2.83
_exptl_absorpt_coefficient_mu 3.544
_exptl_crystal_colour black
_exptl_crystal_density_diffrn 1.946
_exptl_crystal_density_method 'not measured'
_exptl_crystal_description plate
_exptl_crystal_F_000 4028
_exptl_crystal_preparation chlorobenzene
_refine_diff_density_max 2.639
_refine_diff_density_min -1.106
_refine_diff_density_rms 0.233
_refine_ls_extinction_method none
_refine_ls_goodness_of_fit_ref 1.043
_refine_ls_hydrogen_treatment mixed
_refine_ls_matrix_type full
_refine_ls_number_parameters 432
_refine_ls_number_reflns 6919
_refine_ls_number_restraints 134
_refine_ls_restrained_S_all 1.056
_refine_ls_R_factor_all 0.1534
_refine_ls_R_factor_gt 0.1108
_refine_ls_shift/su_max 0.000
_refine_ls_shift/su_mean 0.000
_refine_ls_structure_factor_coef Fsqd
_refine_ls_weighting_details 'calc w=1/[\s^2^(Fo^2^)+(0.1886P)^2^+28.6234P] where P=(Fo^2^+2Fc^2^)/3'
_refine_ls_weighting_scheme calc
_refine_ls_wR_factor_gt 0.2760
_refine_ls_wR_factor_ref 0.3274
_reflns_number_gt 4193
_reflns_number_total 6919
_reflns_threshold_expression >2sigma(I)
_cod_data_source_file c4ce01440e1.cif
_cod_data_source_block i2
_cod_original_sg_symbol_H-M I2/a
_cod_database_code 7218673

loop_
_symmetry_equiv_pos_as_xyz
'x, y, z'
'-x+1/2, y, -z'
'x+1/2, y+1/2, z+1/2'
'-x+1, y+1/2, -z+1/2'
'-x, -y, -z'
'x-1/2, -y, z'
'-x+1/2, -y+1/2, -z+1/2'
'x, -y+1/2, z+1/2'

loop_
_atom_site_label
_atom_site_type_symbol
_atom_site_fract_x
_atom_site_fract_y
_atom_site_fract_z
_atom_site_U_iso_or_equiv
_atom_site_adp_type
_atom_site_occupancy
_atom_site_symmetry_multiplicity
_atom_site_calc_flag
_atom_site_refinement_flags
_atom_site_disorder_assembly
_atom_site_disorder_group
Mn1 Mn 0.7500 0.12504(3) 0.0000 0.0607(7) Uani 1 2 d S . .
Br1 Br 0.96248(16) 0.144792(19) 0.0258(2) 0.0895(6) Uani 1 1 d . . .
Br2 Br 0.7275(2) 0.105308(19) 0.20774(18) 0.0881(6) Uani 1 1 d . . .
S1 S 1.3692(3) 0.22816(3) 0.1556(3) 0.0461(7) Uani 1 1 d . . .
S2 S 1.3884(3) 0.18875(4) 0.1388(3) 0.0507(7) Uani 1 1 d . . .
S3 S 1.1005(3) 0.18921(4) 0.3602(3) 0.0551(7) Uani 1 1 d . . .
S4 S 1.1302(3) 0.22845(3) 0.3476(3) 0.0475(7) Uani 1 1 d . . .
S5 S 1.6160(3) 0.33224(4) -0.1233(4) 0.0601(8) Uani 1 1 d . . .
S6 S 1.6314(3) 0.29273(3) -0.0984(3) 0.0502(7) Uani 1 1 d . . .
S7 S 1.6282(3) 0.24931(3) -0.0946(3) 0.0494(7) Uani 1 1 d . . .
S8 S 1.6049(3) 0.21004(4) -0.1104(3) 0.0536(8) Uani 1 1 d . . .
C1 C 1.2501(12) 0.24095(13) 0.2504(11) 0.050(3) Uani 1 1 d . . .
C2 C 1.3013(11) 0.20735(13) 0.2075(11) 0.042(2) Uani 1 1 d . . .
C3 C 1.2701(15) 0.17065(15) 0.1859(16) 0.074(4) Uani 1 1 d . . .
H3A H 1.1898 0.1709 0.1244 0.089 Uiso 1 1 calc R . .
H3B H 1.3181 0.1593 0.1724 0.089 Uiso 1 1 calc R . .
C4 C 1.2214(18) 0.17134(17) 0.3207(16) 0.086(5) Uani 1 1 d . . .
H4A H 1.3020 0.1724 0.3813 0.103 Uiso 1 1 calc R . .
H4B H 1.1760 0.1600 0.3412 0.103 Uiso 1 1 calc R . .
C5 C 1.1938(11) 0.20753(12) 0.2923(11) 0.041(2) Uani 1 1 d . . .
C6 C 1.7348(16) 0.34985(16) -0.0753(17) 0.084(5) Uani 1 1 d . . .
H6A H 1.8221 0.3484 -0.1248 0.100 Uiso 1 1 calc R . .
H6B H 1.6946 0.3613 -0.1011 0.100 Uiso 1 1 calc R . .
C7 C 1.6975(11) 0.31378(13) -0.0469(12) 0.051(3) Uani 1 1 d . . .
C8 C 1.7500 0.2801(2) 0.0000 0.051(4) Uani 1 2 d S . .
C9 C 1.7500 0.26193(18) 0.0000 0.047(3) Uani 1 2 d S . .
C10 C 1.6961(10) 0.22839(12) -0.0426(10) 0.041(2) Uani 1 1 d . . .
C11 C 1.7215(11) 0.19165(15) -0.0712(12) 0.052(3) Uani 1 1 d . . .
H11A H 1.6716 0.1805 -0.0865 0.063 Uiso 1 1 calc R . .
H11B H 1.7996 0.1920 -0.1345 0.063 Uiso 1 1 calc R . .
S9 S 0.9085(4) 0.02189(4) -0.6206(3) 0.0620(9) Uani 1 1 d . . .
S10 S 0.8905(4) 0.06127(4) -0.6404(3) 0.0646(9) Uani 1 1 d D . .
S11 S 1.1070(4) 0.06085(4) -0.3489(3) 0.0707(10) Uani 1 1 d D . .
S12 S 1.0941(4) 0.02157(4) -0.3792(3) 0.0649(10) Uani 1 1 d . . .
S13 S 0.6304(4) -0.08219(4) -0.8633(4) 0.0795(11) Uani 1 1 d . . .
S14 S 0.6566(4) -0.04269(4) -0.8804(4) 0.0743(11) Uani 1 1 d U . .
S15 S 0.6584(4) 0.00077(4) -0.8794(4) 0.0730(11) Uani 1 1 d U . .
S16 S 0.6403(4) 0.04003(4) -0.8560(4) 0.0695(10) Uani 1 1 d . . .
C12 C 1.0011(13) 0.00922(13) -0.5017(11) 0.050(3) Uani 1 1 d U . .
C13 C 0.9591(14) 0.04266(14) -0.5548(12) 0.057(3) Uani 1 1 d . A .
C14 C 0.9244(17) 0.0791(2) -0.5205(16) 0.045(4) Uani 0.605(14) 1 d PDU A 1
H14A H 0.9068 0.0906 -0.5642 0.054 Uiso 0.605(14) 1 calc PR A 1
H14B H 0.8612 0.0780 -0.4434 0.054 Uiso 0.605(14) 1 calc PR A 1
C15 C 1.0778(18) 0.0785(2) -0.4686(17) 0.054(5) Uani 0.605(14) 1 d PD A 1
H15A H 1.1010 0.0899 -0.4259 0.065 Uiso 0.605(14) 1 calc PR A 1
H15B H 1.1399 0.0768 -0.5460 0.065 Uiso 0.605(14) 1 calc PR A 1
C14' C 0.995(2) 0.0793(3) -0.572(2) 0.045(4) Uani 0.395(14) 1 d PDU A 2
H14C H 1.0891 0.0786 -0.6090 0.054 Uiso 0.395(14) 1 calc PR A 2
H14D H 0.9545 0.0907 -0.5996 0.054 Uiso 0.395(14) 1 calc PR A 2
C15' C 1.002(2) 0.0784(3) -0.418(2) 0.054(5) Uani 0.395(14) 1 d PD A 2
H15C H 0.9077 0.0771 -0.3829 0.065 Uiso 0.395(14) 1 calc PR A 2
H15D H 1.0389 0.0898 -0.3841 0.065 Uiso 0.395(14) 1 calc PR A 2
C16 C 1.0406(13) 0.04215(13) -0.4410(11) 0.052(3) Uani 1 1 d . A .
C17 C 0.6714(18) -0.09936(18) -0.9841(17) 0.088(5) Uani 1 1 d . . .
H17A H 0.6447 -0.1110 -0.9474 0.105 Uiso 1 1 calc R . .
H17B H 0.6183 -0.0974 -1.0678 0.105 Uiso 1 1 calc R . .
C18 C 0.7046(11) -0.06405(15) -0.9484(12) 0.058(3) Uani 1 1 d U . .
C19 C 0.7500 -0.0302(2) -1.0000 0.061(4) Uani 1 2 d SU . .
C20 C 0.7500 -0.0114(2) -1.0000 0.068(5) Uani 1 2 d S . .
C21 C 0.7087(12) 0.02167(15) -0.9478(13) 0.055(3) Uani 1 1 d U . .
C22 C 0.6775(12) 0.05797(16) -0.9718(12) 0.058(3) Uani 1 1 d . . .
H22A H 0.6112 0.0574 -1.0475 0.070 Uiso 1 1 calc R . .
H22B H 0.6620 0.0693 -0.9249 0.070 Uiso 1 1 calc R . .
Cl1 Cl 1.1115(12) 0.1261(2) 0.7111(12) 0.071(3) Uiso 0.27 1 d PD . 3
C23 C 1.217(2) 0.1253(4) 0.5725(19) 0.071(3) Uiso 0.27 1 d PD . 3
C24 C 1.360(2) 0.1240(6) 0.591(2) 0.071(3) Uiso 0.27 1 d PD . 3
H24A H 1.397(4) 0.1236(13) 0.684(3) 0.085 Uiso 0.27 1 d PD B 3
C25 C 1.452(2) 0.1233(7) 0.483(3) 0.071(3) Uiso 0.27 1 d PD . 3
H25A H 1.551(2) 0.1223(13) 0.500(4) 0.085 Uiso 0.27 1 d PD C 3
C26 C 1.403(3) 0.1246(7) 0.351(2) 0.071(3) Uiso 0.27 1 d PD . 3
H26A H 1.465(4) 0.1235(12) 0.274(3) 0.085 Uiso 0.27 1 d PD D 3
C27 C 1.258(3) 0.1254(8) 0.3295(19) 0.071(3) Uiso 0.27 1 d PD . 3
H27A H 1.222(4) 0.1257(16) 0.238(2) 0.085 Uiso 0.27 1 d PD E 3
C28 C 1.168(3) 0.1256(8) 0.4397(19) 0.071(3) Uiso 0.27 1 d PD . 3
H28A H 1.069(3) 0.1266(14) 0.423(4) 0.085 Uiso 0.27 1 d PD F 3
Cl2 Cl 1.0449(15) 0.1239(2) 0.3647(15) 0.074(3) Uiso 0.23 1 d PD . 4
C29 C 1.180(2) 0.1245(4) 0.479(2) 0.074(3) Uiso 0.23 1 d PD . 4
C30 C 1.319(2) 0.1241(7) 0.442(3) 0.074(3) Uiso 0.23 1 d PD . 4
H30A H 1.344(4) 0.1237(14) 0.347(3) 0.089 Uiso 0.23 1 d PD G 4
C31 C 1.425(2) 0.1242(8) 0.540(3) 0.074(3) Uiso 0.23 1 d PD . 4
H31A H 1.521(2) 0.1238(14) 0.512(5) 0.089 Uiso 0.23 1 d PD H 4
C32 C 1.392(3) 0.1244(8) 0.678(3) 0.074(3) Uiso 0.23 1 d PD . 4
H32A H 1.466(4) 0.1249(13) 0.745(4) 0.089 Uiso 0.23 1 d PD I 4
C33 C 1.254(3) 0.1255(10) 0.716(2) 0.074(3) Uiso 0.23 1 d PD . 4
H33A H 1.229(5) 0.1258(17) 0.811(2) 0.089 Uiso 0.23 1 d PD J 4
C34 C 1.150(3) 0.1252(9) 0.617(2) 0.074(3) Uiso 0.23 1 d PD . 4
H34A H 1.053(3) 0.1254(15) 0.645(4) 0.089 Uiso 0.23 1 d PD K 4

loop_
_atom_site_aniso_label
_atom_site_aniso_U_11
_atom_site_aniso_U_22
_atom_site_aniso_U_33
_atom_site_aniso_U_23
_atom_site_aniso_U_13
_atom_site_aniso_U_12
Mn1 0.0763(16) 0.0070(9) 0.098(2) 0.000 -0.0074(16) 0.000
Br1 0.0824(10) 0.0256(7) 0.1604(17) -0.0025(8) -0.0041(10) -0.0087(6)
Br2 0.1351(14) 0.0244(7) 0.1047(12) 0.0091(6) -0.0175(11) -0.0037(7)
S1 0.0631(15) 0.0127(12) 0.0625(16) -0.0009(10) -0.0045(13) -0.0031(10)
S2 0.0590(15) 0.0150(12) 0.0781(18) -0.0007(12) -0.0022(14) -0.0007(11)
S3 0.0682(17) 0.0135(13) 0.0837(19) 0.0071(12) 0.0054(15) 0.0002(11)
S4 0.0663(16) 0.0144(12) 0.0619(16) -0.0022(11) -0.0017(13) -0.0009(11)
S5 0.0780(19) 0.0138(13) 0.088(2) 0.0056(13) -0.0131(16) -0.0033(12)
S6 0.0728(17) 0.0122(12) 0.0657(17) 0.0011(11) -0.0005(14) -0.0010(11)
S7 0.0732(17) 0.0121(12) 0.0627(16) 0.0026(11) -0.0089(14) 0.0008(11)
S8 0.0683(17) 0.0162(13) 0.0761(19) 0.0003(12) -0.0226(15) -0.0047(11)
C1 0.072(6) 0.017(5) 0.060(6) 0.003(5) -0.017(5) -0.004(5)
C2 0.056(6) 0.015(5) 0.055(6) 0.004(4) -0.018(5) -0.005(4)
C3 0.096(9) 0.011(5) 0.115(11) -0.006(6) 0.015(8) -0.012(6)
C4 0.126(12) 0.022(7) 0.110(11) 0.015(7) 0.046(10) -0.003(7)
C5 0.058(6) 0.009(4) 0.056(6) 0.003(4) -0.012(5) 0.001(4)
C6 0.099(10) 0.011(6) 0.140(13) 0.009(6) -0.027(10) 0.005(6)
C7 0.069(6) 0.008(5) 0.077(7) -0.001(4) 0.009(5) 0.001(4)
C8 0.067(9) 0.028(8) 0.056(8) 0.000 0.006(7) 0.000
C9 0.072(9) 0.010(6) 0.059(9) 0.000 0.002(7) 0.000
C10 0.054(5) 0.012(5) 0.056(6) 0.002(4) 0.007(4) 0.003(4)
C11 0.059(6) 0.021(6) 0.077(7) -0.005(5) -0.009(5) -0.001(5)
S9 0.107(2) 0.0104(13) 0.0687(18) -0.0030(11) -0.0142(19) 0.0002(13)
S10 0.114(3) 0.0096(13) 0.0700(18) -0.0001(11) -0.0254(18) 0.0010(14)
S11 0.134(3) 0.0111(13) 0.0663(18) 0.0005(12) -0.030(2) -0.0087(15)
S12 0.115(3) 0.0091(13) 0.0704(19) 0.0000(11) -0.0249(19) 0.0013(14)
S13 0.107(3) 0.0080(13) 0.123(3) -0.0051(15) -0.013(2) -0.0077(15)
S14 0.091(2) 0.0082(13) 0.123(3) -0.0040(15) -0.030(2) -0.0008(13)
S15 0.086(2) 0.0078(13) 0.125(3) 0.0044(15) -0.018(2) -0.0060(13)
S16 0.092(2) 0.0113(13) 0.105(3) 0.0003(14) 0.000(2) -0.0029(13)
C12 0.078(6) 0.016(5) 0.056(5) -0.002(4) 0.007(5) 0.003(4)
C13 0.091(8) 0.010(5) 0.069(7) -0.002(5) -0.002(7) 0.004(5)
C14 0.059(7) 0.026(5) 0.049(6) -0.004(5) 0.001(5) 0.003(5)
C15 0.082(14) 0.013(7) 0.067(12) -0.005(7) 0.016(9) -0.014(9)
C14' 0.059(7) 0.026(5) 0.049(6) -0.004(5) 0.001(5) 0.003(5)
C15' 0.082(14) 0.013(7) 0.067(12) -0.005(7) 0.016(9) -0.014(9)
C16 0.087(7) 0.007(5) 0.063(6) -0.001(4) -0.014(6) -0.001(5)
C17 0.141(12) 0.018(6) 0.104(11) -0.011(7) 0.011(10) -0.018(7)
C18 0.073(6) 0.016(5) 0.084(7) 0.001(4) -0.027(5) 0.002(4)
C19 0.068(7) 0.033(7) 0.082(8) 0.000 -0.019(7) 0.000
C20 0.078(11) 0.027(9) 0.098(13) 0.000 -0.041(10) 0.000
C21 0.065(6) 0.016(5) 0.084(7) 0.005(4) -0.005(5) 0.000(4)
C22 0.076(7) 0.024(6) 0.075(8) 0.000(5) -0.013(6) 0.009(5)

loop_
_atom_type_symbol
_atom_type_description
_atom_type_scat_dispersion_real
_atom_type_scat_dispersion_imag
_atom_type_scat_source
C C 0.0033 0.0016 'International Tables Vol C Tables 4.2.6.8 and 6.1.1.4'
H H 0.0000 0.0000 'International Tables Vol C Tables 4.2.6.8 and 6.1.1.4'
S S 0.1246 0.1234 'International Tables Vol C Tables 4.2.6.8 and 6.1.1.4'
Cl Cl 0.1484 0.1585 'International Tables Vol C Tables 4.2.6.8 and 6.1.1.4'
Mn Mn 0.3368 0.7283 'International Tables Vol C Tables 4.2.6.8 and 6.1.1.4'
Br Br -0.2901 2.4595 'International Tables Vol C Tables 4.2.6.8 and 6.1.1.4'

loop_
_geom_angle_atom_site_label_1
_geom_angle_atom_site_label_2
_geom_angle_atom_site_label_3
_geom_angle
_geom_angle_site_symmetry_1
_geom_angle_site_symmetry_3
Br1 Mn1 Br1 108.38(11) 2_655 .
Br1 Mn1 Br2 109.43(6) 2_655 2_655
Br1 Mn1 Br2 110.49(7) . 2_655
Br1 Mn1 Br2 110.49(7) 2_655 .
Br1 Mn1 Br2 109.43(6) . .
Br2 Mn1 Br2 108.61(12) 2_655 .
C1 S1 C2 94.9(5) . .
C2 S2 C3 101.1(6) . .
C5 S3 C4 99.6(6) . .
C1 S4 C5 94.4(5) . .
C7 S5 C6 100.7(6) . .
C8 S6 C7 95.2(6) . .
C9 S7 C10 94.6(5) . .
C10 S8 C11 102.0(5) . .
C1 C1 S4 122.2(13) 7_755 .
C1 C1 S1 122.8(13) 7_755 .
S4 C1 S1 115.1(6) . .
C5 C2 S2 128.3(7) . .
C5 C2 S1 117.5(8) . .
S2 C2 S1 114.2(6) . .
C4 C3 S2 114.9(10) . .
C4 C3 H3A 108.6 . .
S2 C3 H3A 108.6 . .
C4 C3 H3B 108.6 . .
S2 C3 H3B 108.6 . .
H3A C3 H3B 107.5 . .
C3 C4 S3 116.4(11) . .
C3 C4 H4A 108.2 . .
S3 C4 H4A 108.2 . .
C3 C4 H4B 108.2 . .
S3 C4 H4B 108.2 . .
H4A C4 H4B 107.4 . .
C2 C5 S4 118.2(7) . .
C2 C5 S3 128.6(8) . .
S4 C5 S3 113.2(6) . .
C6 C6 S5 112.0(11) 2_855 .
C6 C6 H6A 109.2 2_855 .
S5 C6 H6A 109.2 . .
C6 C6 H6B 109.2 2_855 .
S5 C6 H6B 109.2 . .
H6A C6 H6B 107.9 . .
C7 C7 S5 128.0(4) 2_855 .
C7 C7 S6 117.1(4) 2_855 .
S5 C7 S6 114.9(6) . .
C9 C8 S6 122.4(5) . .
C9 C8 S6 122.4(5) . 2_855
S6 C8 S6 115.2(9) . 2_855
C8 C9 S7 122.4(4) . 2_855
C8 C9 S7 122.4(4) . .
S7 C9 S7 115.2(8) 2_855 .
C10 C10 S8 128.6(3) 2_855 .
C10 C10 S7 117.8(3) 2_855 .
S8 C10 S7 113.6(6) . .
C11 C11 S8 114.8(7) 2_855 .
C11 C11 H11A 108.6 2_855 .
S8 C11 H11A 108.6 . .
C11 C11 H11B 108.6 2_855 .
S8 C11 H11B 108.6 . .
H11A C11 H11B 107.6 . .
C12 S9 C13 95.5(5) . .
C13 S10 C14' 102.0(9) . .
C13 S10 C14 102.0(7) . .
C14' S10 C14 27.1(5) . .
C16 S11 C15' 100.9(9) . .
C16 S11 C15 101.0(7) . .
C15' S11 C15 28.6(6) . .
C16 S12 C12 94.6(5) . .
C18 S13 C17 98.5(7) . .
C19 S14 C18 95.4(7) . .
C20 S15 C21 93.8(6) . .
C21 S16 C22 100.5(6) . .
C12 C12 S9 123.5(12) 5_754 .
C12 C12 S12 121.1(12) 5_754 .
S9 C12 S12 115.3(6) . .
C16 C13 S10 128.9(8) . .
C16 C13 S9 115.8(8) . .
S10 C13 S9 115.2(7) . .
C15 C14 S10 111.0(11) . .
C15 C14 H14A 109.4 . .
S10 C14 H14A 109.4 . .
C15 C14 H14B 109.4 . .
S10 C14 H14B 109.4 . .
H14A C14 H14B 108.0 . .
C14 C15 S11 112.5(11) . .
C14 C15 H15A 109.1 . .
S11 C15 H15A 109.1 . .
C14 C15 H15B 109.1 . .
S11 C15 H15B 109.1 . .
H15A C15 H15B 107.8 . .
C15' C14' S10 111.3(15) . .
C15' C14' H14C 109.4 . .
S10 C14' H14C 109.4 . .
C15' C14' H14D 109.4 . .
S10 C14' H14D 109.4 . .
H14C C14' H14D 108.0 . .
C14' C15' S11 115.7(15) . .
C14' C15' H15C 108.4 . .
S11 C15' H15C 108.4 . .
C14' C15' H15D 108.4 . .
S11 C15' H15D 108.4 . .
H15C C15' H15D 107.4 . .
C13 C16 S12 118.7(8) . .
C13 C16 S11 126.6(8) . .
S12 C16 S11 114.6(6) . .
C17 C17 S13 110.6(11) 2_653 .
C17 C17 H17A 109.5 2_653 .
S13 C17 H17A 109.5 . .
C17 C17 H17B 109.5 2_653 .
S13 C17 H17B 109.5 . .
H17A C17 H17B 108.1 . .
C18 C18 S13 129.1(4) 2_653 .
C18 C18 S14 116.8(4) 2_653 .
S13 C18 S14 114.1(7) . .
C20 C19 S14 122.3(5) . 2_653
C20 C19 S14 122.3(5) . .
S14 C19 S14 115.3(10) 2_653 .
C19 C20 S15 121.7(5) . 2_653
C19 C20 S15 121.7(5) . .
S15 C20 S15 116.5(10) 2_653 .
C21 C21 S16 129.1(4) 2_653 .
C21 C21 S15 117.9(4) 2_653 .
S16 C21 S15 112.9(7) . .
C22 C22 S16 114.9(7) 2_653 .
C22 C22 H22A 108.5 2_653 .
S16 C22 H22A 108.5 . .
C22 C22 H22B 108.5 2_653 .
S16 C22 H22B 108.5 . .
H22A C22 H22B 107.5 . .
C26 Cl1 C27 84(3) 2_756 2_756
C26 Cl1 C23 49(3) 2_756 .
C27 Cl1 C23 35.5(14) 2_756 .
C26 Cl1 C25 7(4) 2_756 2_756
C27 Cl1 C25 89.4(13) 2_756 2_756
C23 Cl1 C25 54.1(12) . 2_756
C26 Cl1 H33A 142(4) 2_756 .
C27 Cl1 H33A 58.9(18) 2_756 .
C23 Cl1 H33A 94.4(17) . .
C25 Cl1 H33A 148(2) 2_756 .
C26 Cl1 H34A 29(4) 2_756 .
C27 Cl1 H34A 113(2) 2_756 .
C23 Cl1 H34A 77(2) . .
C25 Cl1 H34A 23(2) 2_756 .
H33A Cl1 H34A 170(6) . .
C27 C23 C28 83(3) 2_756 2_756
C27 C23 C28 174(3) 2_756 .
C28 C23 C28 103(2) 2_756 .
C27 C23 C24 69(2) 2_756 .
C28 C23 C24 15(2) 2_756 .
C28 C23 C24 117.0(14) . .
C27 C23 C26 70.3(19) 2_756 2_756
C28 C23 C26 153(3) 2_756 2_756
C28 C23 C26 103.9(18) . 2_756
C24 C23 C26 138.7(18) . 2_756
C27 C23 C23 142(3) 2_756 2_756
C28 C23 C23 59.6(15) 2_756 2_756
C28 C23 C23 43.5(16) . 2_756
C24 C23 C23 73.5(18) . 2_756
C26 C23 C23 147(3) 2_756 2_756
C27 C23 Cl1 50(2) 2_756 .
C28 C23 Cl1 133(2) 2_756 .
C28 C23 Cl1 123.9(14) . .
C24 C23 Cl1 119.1(13) . .
C26 C23 Cl1 20.5(13) 2_756 .
C23 C23 Cl1 167(2) 2_756 .
C27 C23 C25 122(3) 2_756 2_756
C28 C23 C25 155(3) 2_756 2_756
C28 C23 C25 52.4(13) . 2_756
C24 C23 C25 166(2) . 2_756
C26 C23 C25 51.8(14) 2_756 2_756
C23 C23 C25 96(2) 2_756 2_756
Cl1 C23 C25 72.1(13) . 2_756
C27 C23 C24 169(3) 2_756 2_756
C28 C23 C24 108(2) 2_756 2_756
C28 C23 C24 7(2) . 2_756
C24 C23 C24 121.8(14) . 2_756
C26 C23 C24 99(2) 2_756 2_756
C23 C23 C24 48.7(12) 2_756 2_756
Cl1 C23 C24 118.9(16) . 2_756
C25 C23 C24 46.9(10) 2_756 2_756
C28 C24 C25 82(5) 2_756 .
C28 C24 C23 41(5) 2_756 .
C25 C24 C23 121.8(13) . .
C28 C24 C27 81(5) 2_756 2_756
C25 C24 C27 164(2) . 2_756
C23 C24 C27 41.8(15) . 2_756
C28 C24 C23 22(7) 2_756 2_756
C25 C24 C23 64.1(13) . 2_756
C23 C24 C23 57.7(14) . 2_756
C27 C24 C23 100(2) 2_756 2_756
C28 C24 H24A 155(7) 2_756 .
C25 C24 H24A 119(2) . .
C23 C24 H24A 118.7(19) . .
C27 C24 H24A 77(2) 2_756 .
C23 C24 H24A 176(3) 2_756 .
C26 C25 C24 120.5(12) . .
C26 C25 C28 103.1(17) . 2_756
C24 C25 C28 17.7(17) . 2_756
C26 C25 C23 51.5(12) . 2_756
C24 C25 C23 69.0(13) . 2_756
C28 C25 C23 51.8(13) 2_756 2_756
C26 C25 Cl1 3.1(19) . 2_756
C24 C25 Cl1 122.7(13) . 2_756
C28 C25 Cl1 105(2) 2_756 2_756
C23 C25 Cl1 53.8(10) 2_756 2_756
C26 C25 H25A 120(2) . .
C24 C25 H25A 119.3(19) . .
C28 C25 H25A 136(2) 2_756 .
C23 C25 H25A 172(2) 2_756 .
Cl1 C25 H25A 118(2) 2_756 .
C26 C25 H31A 133(5) . .
C24 C25 H31A 106(4) . .
C28 C25 H31A 122(5) 2_756 .
C23 C25 H31A 171(10) 2_756 .
Cl1 C25 H31A 130(5) 2_756 .
H25A C25 H31A 15(7) . .
Cl1 C26 C25 170(6) 2_756 .
Cl1 C26 C27 69(3) 2_756 .
C25 C26 C27 118.5(12) . .
Cl1 C26 C23 110(4) 2_756 2_756
C25 C26 C23 76.7(17) . 2_756
C27 C26 C23 41.9(16) . 2_756
Cl1 C26 H26A 53(4) 2_756 .
C25 C26 H26A 121(2) . .
C27 C26 H26A 120(2) . .
C23 C26 H26A 162(3) 2_756 .
Cl1 C26 H30A 76(5) 2_756 .
C25 C26 H30A 113(4) . .
C27 C26 H30A 11(10) . .
C23 C26 H30A 38(4) 2_756 .
H26A C26 H30A 123(5) . .
C23 C27 Cl1 94(3) 2_756 2_756
C23 C27 C28 52(2) 2_756 .
Cl1 C27 C28 146.3(18) 2_756 .
C23 C27 C26 68(2) 2_756 .
Cl1 C27 C26 26.9(13) 2_756 .
C28 C27 C26 120.0(12) . .
C23 C27 C24 69.3(19) 2_756 2_756
Cl1 C27 C24 163(3) 2_756 2_756
C28 C27 C24 17.7(18) . 2_756
C26 C27 C24 136.6(19) . 2_756
C23 C27 H27A 173(3) 2_756 .
Cl1 C27 H27A 93(2) 2_756 .
C28 C27 H27A 120(2) . .
C26 C27 H27A 120(2) . .
C24 C27 H27A 103(2) 2_756 .
C23 C27 H30A 65(3) 2_756 .
Cl1 C27 H30A 32(3) 2_756 .
C28 C27 H30A 117(3) . .
C26 C27 H30A 7(7) . .
C24 C27 H30A 132(4) 2_756 .
H27A C27 H30A 123(3) . .
C24 C28 C23 124(6) 2_756 2_756
C24 C28 C23 152(9) 2_756 .
C23 C28 C23 77(2) 2_756 .
C24 C28 C27 81(4) 2_756 .
C23 C28 C27 45.1(17) 2_756 .
C23 C28 C27 122.0(13) . .
C24 C28 C25 80(5) 2_756 2_756
C23 C28 C25 152(4) 2_756 2_756
C23 C28 C25 75.9(16) . 2_756
C27 C28 C25 161(3) . 2_756
C24 C28 C28 161(10) 2_756 2_756
C23 C28 C28 43.6(16) 2_756 2_756
C23 C28 C28 33.4(10) . 2_756
C27 C28 C28 88.6(14) . 2_756
C25 C28 C28 109.1(19) 2_756 2_756
C24 C28 H28A 43(7) 2_756 .
C23 C28 H28A 164(3) 2_756 .
C23 C28 H28A 119.1(19) . .
C27 C28 H28A 119(2) . .
C25 C28 H28A 45(3) 2_756 .
C28 C28 H28A 152(2) 2_756 .
C32 Cl2 C31 108(3) 2_756 2_756
C32 Cl2 C29 76(3) 2_756 .
C31 Cl2 C29 32(2) 2_756 .
C32 Cl2 C33 12.4(19) 2_756 2_756
C31 Cl2 C33 95.2(19) 2_756 2_756
C29 Cl2 C33 63.3(13) . 2_756
C32 Cl2 H28A 101(5) 2_756 .
C31 Cl2 H28A 17(9) 2_756 .
C29 Cl2 H28A 32(5) . .
C33 Cl2 H28A 90(3) 2_756 .
C30 C29 C31 101(4) 2_756 2_756
C30 C29 C30 104(3) 2_756 .
C31 C29 C30 154(3) 2_756 .
C30 C29 C34 13(3) 2_756 .
C31 C29 C34 88(2) 2_756 .
C30 C29 C34 117.1(14) . .
C30 C29 C29 72(3) 2_756 2_756
C31 C29 C29 173(4) 2_756 2_756
C30 C29 C29 32.3(19) . 2_756
C34 C29 C29 85(2) . 2_756
C30 C29 C32 157(4) 2_756 2_756
C31 C29 C32 55.7(17) 2_756 2_756
C30 C29 C32 98.8(17) . 2_756
C34 C29 C32 144.1(17) . 2_756
C29 C29 C32 131(3) 2_756 2_756
C30 C29 Cl2 132(3) 2_756 .
C31 C29 Cl2 31(2) 2_756 .
C30 C29 Cl2 123.8(14) . .
C34 C29 Cl2 119.1(14) . .
C29 C29 Cl2 156(3) 2_756 .
C32 C29 Cl2 25.1(12) 2_756 .
C30 C29 C34 119(3) 2_756 2_756
C31 C29 C34 140(3) 2_756 2_756
C30 C29 C34 15.2(14) . 2_756
C34 C29 C34 131.9(14) . 2_756
C29 C29 C34 47.3(15) 2_756 2_756
C32 C29 C34 83.9(18) 2_756 2_756
Cl2 C29 C34 108.9(15) . 2_756
C30 C29 C33 160(4) 2_756 2_756
C31 C29 C33 98(2) 2_756 2_756
C30 C29 C33 56.3(13) . 2_756
C34 C29 C33 172(2) . 2_756
C29 C29 C33 88(2) 2_756 2_756
C32 C29 C33 42.7(11) 2_756 2_756
Cl2 C29 C33 67.8(12) . 2_756
C34 C29 C33 41.2(9) 2_756 2_756
C30 C29 H28A 118(4) 2_756 .
C31 C29 H28A 19(4) 2_756 .
C30 C29 H28A 137(3) . .
C34 C29 H28A 105(3) . .
C29 C29 H28A 168(5) 2_756 .
C32 C29 H28A 39(2) 2_756 .
Cl2 C29 H28A 16(3) . .
C34 C29 H28A 122(3) 2_756 .
C33 C29 H28A 81(2) 2_756 .
C34 C30 C29 151(6) 2_756 2_756
C34 C30 C29 132(4) 2_756 .
C29 C30 C29 76(3) 2_756 .
C34 C30 C31 106(3) 2_756 .
C29 C30 C31 46(3) 2_756 .
C29 C30 C31 121.3(14) . .
C34 C30 C33 51(3) 2_756 2_756
C29 C30 C33 156(4) 2_756 2_756
C29 C30 C33 81.1(16) . 2_756
C31 C30 C33 157.1(18) . 2_756
C34 C30 C30 157(5) 2_756 2_756
C29 C30 C30 50(3) 2_756 2_756
C29 C30 C30 25.6(11) . 2_756
C31 C30 C30 95.8(16) . 2_756
C33 C30 C30 106.7(19) 2_756 2_756
C34 C30 H30A 15(7) 2_756 .
C29 C30 H30A 165(3) 2_756 .
C29 C30 H30A 120(2) . .
C31 C30 H30A 119(2) . .
C33 C30 H30A 39(2) 2_756 .
C30 C30 H30A 145(2) 2_756 .
C29 C31 Cl2 117(4) 2_756 2_756
C29 C31 C30 33(2) 2_756 .
Cl2 C31 C30 150(2) 2_756 .
C29 C31 C32 87(2) 2_756 .
Cl2 C31 C32 30.2(19) 2_756 .
C30 C31 C32 120.4(12) . .
C29 C31 C34 55.0(18) 2_756 2_756
Cl2 C31 C34 172(3) 2_756 2_756
C30 C31 C34 22.0(15) . 2_756
C32 C31 C34 142.1(17) . 2_756
C29 C31 H24A 90(3) 2_756 .
Cl2 C31 H24A 27.8(18) 2_756 .
C30 C31 H24A 123(2) . .
C32 C31 H24A 3(4) . .
C34 C31 H24A 144(3) 2_756 .
C29 C31 H25A 151(4) 2_756 .
Cl2 C31 H25A 91(3) 2_756 .
C30 C31 H25A 118(3) . .
C32 C31 H25A 121(3) . .
C34 C31 H25A 97(3) 2_756 .
H24A C31 H25A 118(3) . .
C29 C31 H31A 153(3) 2_756 .
Cl2 C31 H31A 89(3) 2_756 .
C30 C31 H31A 119.9(19) . .
C32 C31 H31A 120(2) . .
C34 C31 H31A 98(2) 2_756 .
H24A C31 H31A 117(3) . .
H25A C31 H31A 5(8) . .
Cl2 C32 C33 161(3) 2_756 .
Cl2 C32 C31 42(2) 2_756 .
C33 C32 C31 118.9(12) . .
Cl2 C32 C29 79(3) 2_756 2_756
C33 C32 C29 81.8(16) . 2_756
C31 C32 C29 37.1(15) . 2_756
Cl2 C32 H24A 85(10) 2_756 .
C33 C32 H24A 110(10) . .
C31 C32 H24A 117(10) . .
C29 C32 H24A 137(10) 2_756 .
Cl2 C32 H32A 78(3) 2_756 .
C33 C32 H32A 121(2) . .
C31 C32 H32A 120(2) . .
C29 C32 H32A 157(3) 2_756 .
H24A C32 H32A 44(10) . .
C34 C33 C32 119.7(12) . .
C34 C33 C30 21.9(15) . 2_756
C32 C33 C30 97.9(16) . 2_756
C34 C33 C29 64.3(13) . 2_756
C32 C33 C29 55.5(12) . 2_756
C30 C33 C29 42.6(10) 2_756 2_756
C34 C33 Cl2 113.2(13) . 2_756
C32 C33 Cl2 6.6(11) . 2_756
C30 C33 Cl2 91.4(17) 2_756 2_756
C29 C33 Cl2 48.9(9) 2_756 2_756
C34 C33 H24A 122.3(19) . .
C32 C33 H24A 4(4) . .
C30 C33 H24A 100(2) 2_756 .
C29 C33 H24A 58.2(15) 2_756 .
Cl2 C33 H24A 9.6(15) 2_756 .
C34 C33 H33A 120(2) . .
C32 C33 H33A 120(2) . .
C30 C33 H33A 142(2) 2_756 .
C29 C33 H33A 175(3) 2_756 .
Cl2 C33 H33A 126(2) 2_756 .
H24A C33 H33A 117(2) . .
C30 C34 C33 107(3) 2_756 .
C30 C34 C29 16(3) 2_756 .
C33 C34 C29 122.4(14) . .
C30 C34 C31 52(2) 2_756 2_756
C33 C34 C31 159.0(18) . 2_756
C29 C34 C31 36.6(14) . 2_756
C30 C34 C29 33(3) 2_756 2_756
C33 C34 C29 74.5(13) . 2_756
C29 C34 C29 48.0(13) . 2_756
C31 C34 C29 84.6(18) 2_756 2_756
C30 C34 H34A 133(4) 2_756 .
C33 C34 H34A 120(2) . .
C29 C34 H34A 118.0(19) . .
C31 C34 H34A 81(2) 2_756 .
C29 C34 H34A 166(2) 2_756 .

loop_
_geom_bond_atom_site_label_1
_geom_bond_atom_site_label_2
_geom_bond_distance
_geom_bond_site_symmetry_2
Mn1 Br1 2.511(2) 2_655
Mn1 Br1 2.511(2) .
Mn1 Br2 2.514(2) 2_655
Mn1 Br2 2.514(2) .
S1 C1 1.749(12) .
S1 C2 1.754(10) .
S2 C2 1.749(11) .
S2 C3 1.816(12) .
S3 C5 1.759(10) .
S3 C4 1.801(14) .
S4 C1 1.755(12) .
S4 C5 1.756(10) .
S5 C7 1.743(11) .
S5 C6 1.791(14) .
S6 C8 1.750(9) .
S6 C7 1.759(10) .
S7 C9 1.752(8) .
S7 C10 1.758(10) .
S8 C10 1.746(10) .
S8 C11 1.801(11) .
C1 C1 1.35(2) 7_755
C2 C5 1.319(15) .
C3 C4 1.400(19) .
C3 H3A 0.9700 .
C3 H3B 0.9700 .
C4 H4A 0.9700 .
C4 H4B 0.9700 .
C6 C6 1.50(3) 2_855
C6 H6A 0.9700 .
C6 H6B 0.9700 .
C7 C7 1.35(2) 2_855
C8 C9 1.35(2) .
C8 S6 1.750(9) 2_855
C9 S7 1.752(8) 2_855
C10 C10 1.32(2) 2_855
C11 C11 1.49(2) 2_855
C11 H11A 0.9700 .
C11 H11B 0.9700 .
S9 C12 1.733(11) .
S9 C13 1.740(11) .
S10 C13 1.743(11) .
S10 C14' 1.795(11) .
S10 C14 1.797(11) .
S11 C16 1.771(10) .
S11 C15' 1.772(12) .
S11 C15 1.776(11) .
S12 C16 1.722(10) .
S12 C12 1.746(12) .
S13 C18 1.737(12) .
S13 C17 1.784(14) .
S14 C19 1.743(10) .
S14 C18 1.783(12) .
S15 C20 1.728(10) .
S15 C21 1.759(11) .
S16 C21 1.761(12) .
S16 C22 1.785(12) .
C12 C12 1.37(2) 5_754
C13 C16 1.353(16) .
C14 C15 1.543(16) .
C14 H14A 0.9700 .
C14 H14B 0.9700 .
C15 H15A 0.9700 .
C15 H15B 0.9700 .
C14' C15' 1.510(18) .
C14' H14C 0.9700 .
C14' H14D 0.9700 .
C15' H15C 0.9700 .
C15' H15D 0.9700 .
C17 C17 1.53(3) 2_653
C17 H17A 0.9700 .
C17 H17B 0.9700 .
C18 C18 1.33(2) 2_653
C19 C20 1.39(2) .
C19 S14 1.743(10) 2_653
C20 S15 1.728(10) 2_653
C21 C21 1.29(2) 2_653
C22 C22 1.49(2) 2_653
C22 H22A 0.9700 .
C22 H22B 0.9700 .
Cl1 C26 0.63(3) 2_756
Cl1 C27 1.30(3) 2_756
Cl1 C23 1.691(15) .
Cl1 C25 2.00(3) 2_756
Cl1 H33A 1.48(4) .
Cl1 H34A 0.86(4) .
C23 C27 0.98(3) 2_756
C23 C28 1.10(4) 2_756
C23 C28 1.376(15) .
C23 C24 1.381(16) .
C23 C26 1.37(3) 2_756
C23 C23 1.55(3) 2_756
C23 C25 1.70(4) 2_756
C23 C24 1.76(4) 2_756
C24 C28 0.43(4) 2_756
C24 C25 1.377(14) .
C24 C27 1.38(3) 2_756
C24 C23 1.76(4) 2_756
C24 H24A 0.964(10) .
C25 C26 1.371(14) .
C25 C28 1.39(4) 2_756
C25 C23 1.70(4) 2_756
C25 Cl1 2.00(3) 2_756
C25 H25A 0.963(10) .
C25 H31A 0.72(4) .
C26 Cl1 0.63(3) 2_756
C26 C27 1.388(14) .
C26 C23 1.37(3) 2_756
C26 H26A 0.960(10) .
C26 H30A 0.56(5) .
C27 C23 0.98(3) 2_756
C27 Cl1 1.30(3) 2_756
C27 C28 1.379(14) .
C27 C24 1.38(3) 2_756
C27 H27A 0.960(10) .
C27 H30A 0.84(5) .
C28 C24 0.43(4) 2_756
C28 C23 1.10(4) 2_756
C28 C25 1.39(4) 2_756
C28 C28 1.94(5) 2_756
C28 H28A 0.965(10) .
Cl2 C32 0.73(4) 2_756
Cl2 C31 0.97(3) 2_756
Cl2 C29 1.694(15) .
Cl2 C33 2.08(3) 2_756
Cl2 H28A 0.64(5) .
C29 C30 0.77(4) 2_756
C29 C31 1.01(4) 2_756
C29 C30 1.376(16) .
C29 C34 1.386(16) .
C29 C29 1.40(4) 2_756
C29 C32 1.67(4) 2_756
C29 C34 1.88(5) 2_756
C29 C33 2.01(4) 2_756
C29 H28A 1.19(3) .
C30 C34 0.66(4) 2_756
C30 C29 0.77(4) 2_756
C30 C31 1.385(14) .
C30 C33 1.69(4) 2_756
C30 C30 1.74(5) 2_756
C30 H30A 0.963(10) .
C31 C29 1.01(4) 2_756
C31 Cl2 0.97(3) 2_756
C31 C32 1.383(14) .
C31 C34 1.69(4) 2_756
C31 H24A 1.43(4) .
C31 H25A 1.27(3) .
C31 H31A 0.960(10) .
C32 Cl2 0.73(4) 2_756
C32 C33 1.377(15) .
C32 C29 1.67(4) 2_756
C32 H24A 0.10(9) .
C32 H32A 0.959(10) .
C33 C34 1.372(14) .
C33 C30 1.69(4) 2_756
C33 C29 2.01(4) 2_756
C33 Cl2 2.08(3) 2_756
C33 H24A 1.41(5) .
C33 H33A 0.962(10) .
C34 C30 0.66(4) 2_756
C34 C31 1.69(4) 2_756
C34 C29 1.88(5) 2_756
C34 H34A 0.965(10) .
